data_4118096
loop_
_publ_author_name
'Muhammad Sajid'
'Annika Stute'
'Allan Jay P. Cardenas'
'Brooks J. Culotta'
'Johannes A. M. Hepperle'
'Timothy H. Warren'
'Birgitta Schirmer'
'Stefan Grimme'
'Armido Studer'
'Constantin G. Daniliuc'
'Roland Fr\"ohlich'
'Jeffrey L. Petersen'
'Gerald Kehr'
'Gerhard Erker'

_publ_section_title
;
 N,N-Addition of Frustrated Lewis Pairs to Nitric Oxide: An Easy Entry to
 a Unique Family of Aminoxyl Radicals
;
_journal_name_full 'Journal of the American Chemical Society'
_journal_page_first 10156
_journal_page_last 10168
_journal_paper_doi 10.1021/ja302652a
_journal_volume 134
_journal_year 2012
_chemical_formula_sum 'C42 H41 B F10 N O P'
_chemical_formula_weight 807.54
_chemical_name_systematic
; 
 ? 
;
_space_group_IT_number 2
_symmetry_cell_setting triclinic
_symmetry_space_group_name_Hall '-P 1'
_symmetry_space_group_name_H-M 'P -1'
_atom_sites_solution_hydrogens geom
_atom_sites_solution_primary direct
_atom_sites_solution_secondary difmap
_audit_creation_method SHELXL-97
_cell_angle_alpha 97.514(1)
_cell_angle_beta 94.091(1)
_cell_angle_gamma 92.643(1)
_cell_formula_units_Z 4
_cell_length_a 11.8794(2)
_cell_length_b 16.4445(2)
_cell_length_c 19.7784(3)
_cell_measurement_reflns_used 8595
_cell_measurement_temperature 223(2)
_cell_measurement_theta_max 27.88
_cell_measurement_theta_min 4.08
_cell_volume 3814.78(10)
_computing_cell_refinement 'Collect (Nonius B.V., 1998)'
_computing_data_collection 'Collect (Nonius B.V., 1998)'
_computing_data_reduction 'Denzo-SMN (Otwinowski & Minor, 1997)'
_computing_molecular_graphics 'XP (BrukerAXS, 2000)'
_computing_publication_material 'SHELXL-97 (Sheldrick, 1997)'
_computing_structure_refinement 'SHELXL-97 (Sheldrick, 1997)'
_computing_structure_solution 'SHELXS-97 (Sheldrick, 1990)'
_diffrn_ambient_temperature 223(2)
_diffrn_measured_fraction_theta_full 0.975
_diffrn_measured_fraction_theta_max 0.975
_diffrn_measurement_device_type 'Nonius KappaCCD APEXII'
_diffrn_measurement_method '\w and \f scans'
_diffrn_radiation_monochromator 'Montel mirror'
_diffrn_radiation_source 'rotating anode Nonius FR591'
_diffrn_radiation_type MoK\a
_diffrn_radiation_wavelength 0.71073
_diffrn_reflns_av_R_equivalents 0.0330
_diffrn_reflns_av_sigmaI/netI 0.0443
_diffrn_reflns_limit_h_max 13
_diffrn_reflns_limit_h_min -14
_diffrn_reflns_limit_k_max 19
_diffrn_reflns_limit_k_min -19
_diffrn_reflns_limit_l_max 23
_diffrn_reflns_limit_l_min -21
_diffrn_reflns_number 18493
_diffrn_reflns_theta_full 25.00
_diffrn_reflns_theta_max 25.00
_diffrn_reflns_theta_min 4.11
_exptl_absorpt_coefficient_mu 0.156
_exptl_absorpt_correction_T_max 0.9922
_exptl_absorpt_correction_T_min 0.9694
_exptl_absorpt_correction_type multi-scan
_exptl_absorpt_process_details 'Denzo (Otwinowski, Borek, Majewski & Minor, 2003)'
_exptl_crystal_colour colourless
_exptl_crystal_density_diffrn 1.406
_exptl_crystal_description plate
_exptl_crystal_F_000 1672
_exptl_crystal_size_max 0.20
_exptl_crystal_size_mid 0.17
_exptl_crystal_size_min 0.05
_refine_diff_density_max 0.392
_refine_diff_density_min -0.308
_refine_diff_density_rms 0.053
_refine_ls_extinction_method none
_refine_ls_goodness_of_fit_ref 1.060
_refine_ls_hydrogen_treatment constr
_refine_ls_matrix_type full
_refine_ls_number_parameters 1031
_refine_ls_number_reflns 13109
_refine_ls_number_restraints 16
_refine_ls_restrained_S_all 1.060
_refine_ls_R_factor_all 0.0821
_refine_ls_R_factor_gt 0.0642
_refine_ls_shift/su_max 0.000
_refine_ls_shift/su_mean 0.000
_refine_ls_structure_factor_coef Fsqd
_refine_ls_weighting_details 'calc w=1/[\s^2^(Fo^2^)+(0.0243P)^2^+7.2350P] where P=(Fo^2^+2Fc^2^)/3'
_refine_ls_weighting_scheme calc
_refine_ls_wR_factor_gt 0.1330
_refine_ls_wR_factor_ref 0.1486
_reflns_number_gt 10674
_reflns_number_total 13109
_reflns_threshold_expression >2sigma(I)
_cod_data_source_file ja302652a_si_013.cif
_cod_data_source_block erk6101
_cod_database_code 4118096

loop_
_symmetry_equiv_pos_as_xyz
'x, y, z'
'-x, -y, -z'

loop_
_atom_site_label
_atom_site_type_symbol
_atom_site_fract_x
_atom_site_fract_y
_atom_site_fract_z
_atom_site_U_iso_or_equiv
_atom_site_adp_type
_atom_site_occupancy
_atom_site_symmetry_multiplicity
_atom_site_calc_flag
_atom_site_refinement_flags
_atom_site_disorder_assembly
_atom_site_disorder_group
P1A P 0.96616(7) 0.29020(5) 0.18932(4) 0.03031(18) Uani 1 1 d . . .
B1A B 1.1194(3) 0.3029(2) 0.30222(18) 0.0330(8) Uani 1 1 d . . .
N1A N 0.9922(2) 0.28572(15) 0.27156(12) 0.0302(6) Uani 1 1 d . . .
O1A O 0.89717(18) 0.29058(13) 0.31268(11) 0.0343(5) Uani 1 1 d . . .
C1A C 1.1145(3) 0.28313(19) 0.17122(15) 0.0323(7) Uani 1 1 d . . .
H1A H 1.1343 0.2252 0.1702 0.039 Uiso 1 1 calc R . .
C2A C 1.1525(3) 0.3145(2) 0.10621(17) 0.0402(8) Uani 1 1 d . . .
H2AA H 1.1163 0.2798 0.0658 0.048 Uiso 1 1 calc R . .
H2AB H 1.1292 0.3707 0.1049 0.048 Uiso 1 1 calc R . .
C3A C 1.2809(3) 0.3131(2) 0.10511(17) 0.0437(8) Uani 1 1 d . . .
H3AA H 1.3031 0.2561 0.1022 0.052 Uiso 1 1 calc R . .
H3AB H 1.3043 0.3354 0.0644 0.052 Uiso 1 1 calc R . .
C4A C 1.3409(3) 0.3627(2) 0.16843(18) 0.0479(9) Uani 1 1 d . . .
H4AA H 1.3243 0.4207 0.1693 0.057 Uiso 1 1 calc R . .
H4AB H 1.4227 0.3586 0.1670 0.057 Uiso 1 1 calc R . .
C5A C 1.3029(3) 0.3317(2) 0.23297(18) 0.0450(8) Uani 1 1 d . . .
H5AA H 1.3408 0.3658 0.2732 0.054 Uiso 1 1 calc R . .
H5AB H 1.3254 0.2752 0.2338 0.054 Uiso 1 1 calc R . .
C6A C 1.1747(3) 0.3338(2) 0.23653(16) 0.0341(7) Uani 1 1 d . . .
H6A H 1.1552 0.3916 0.2358 0.041 Uiso 1 1 calc R . .
C11A C 0.9224(3) 0.38546(19) 0.15950(16) 0.0339(7) Uani 1 1 d . . .
C12A C 0.9208(3) 0.4605(2) 0.20311(17) 0.0391(8) Uani 1 1 d . . .
C13A C 0.9049(3) 0.5318(2) 0.1744(2) 0.0500(9) Uani 1 1 d . . .
H13A H 0.9055 0.5817 0.2036 0.060 Uiso 1 1 calc R . .
C14A C 0.8881(4) 0.5333(2) 0.1041(2) 0.0548(10) Uani 1 1 d . . .
C15A C 0.8852(3) 0.4588(2) 0.06236(19) 0.0496(9) Uani 1 1 d . . .
H15A H 0.8725 0.4583 0.0148 0.060 Uiso 1 1 calc R . .
C16A C 0.9002(3) 0.3853(2) 0.08751(17) 0.0399(8) Uani 1 1 d . . .
C17A C 0.9269(4) 0.4687(2) 0.28027(18) 0.0509(9) Uani 1 1 d . . .
H17A H 0.9592 0.5228 0.2993 0.076 Uiso 1 1 calc R . .
H17B H 0.9739 0.4271 0.2959 0.076 Uiso 1 1 calc R . .
H17C H 0.8514 0.4614 0.2951 0.076 Uiso 1 1 calc R . .
C18A C 0.8704(5) 0.6126(3) 0.0756(3) 0.0861(16) Uani 1 1 d . . .
H18A H 0.8813 0.6049 0.0271 0.129 Uiso 1 1 calc R . .
H18B H 0.9244 0.6549 0.0989 0.129 Uiso 1 1 calc R . .
H18C H 0.7942 0.6291 0.0824 0.129 Uiso 1 1 calc R . .
C19A C 0.8843(3) 0.3090(2) 0.03491(17) 0.0482(9) Uani 1 1 d . . .
H19A H 0.8092 0.2838 0.0361 0.072 Uiso 1 1 calc R . .
H19B H 0.9403 0.2704 0.0453 0.072 Uiso 1 1 calc R . .
H19C H 0.8934 0.3241 -0.0103 0.072 Uiso 1 1 calc R . .
C21A C 0.8599(3) 0.21119(19) 0.15170(15) 0.0342(7) Uani 1 1 d . . .
C22A C 0.7455(3) 0.2265(2) 0.16197(17) 0.0395(8) Uani 1 1 d . . .
C23A C 0.6629(3) 0.1655(2) 0.13547(19) 0.0495(9) Uani 1 1 d . . .
H23A H 0.5869 0.1754 0.1421 0.059 Uiso 1 1 calc R . .
C24A C 0.6873(3) 0.0914(2) 0.10004(18) 0.0507(9) Uani 1 1 d . . .
C25A C 0.7988(3) 0.0786(2) 0.08984(18) 0.0479(9) Uani 1 1 d . . .
H25A H 0.8164 0.0286 0.0651 0.057 Uiso 1 1 calc R . .
C26A C 0.8863(3) 0.1358(2) 0.11432(16) 0.0393(8) Uani 1 1 d . . .
C27A C 0.7042(3) 0.3052(2) 0.19770(19) 0.0481(9) Uani 1 1 d . . .
H27A H 0.6984 0.3452 0.1659 0.072 Uiso 1 1 calc R . .
H27B H 0.7573 0.3265 0.2362 0.072 Uiso 1 1 calc R . .
H27C H 0.6306 0.2942 0.2139 0.072 Uiso 1 1 calc R . .
C28A C 0.5952(4) 0.0279(3) 0.0710(3) 0.0800(15) Uani 1 1 d . . .
H28A H 0.5316 0.0548 0.0522 0.120 Uiso 1 1 calc R . .
H28B H 0.5711 -0.0022 0.1070 0.120 Uiso 1 1 calc R . .
H28C H 0.6237 -0.0099 0.0352 0.120 Uiso 1 1 calc R . .
C29A C 1.0023(3) 0.1132(2) 0.09472(19) 0.0500(9) Uani 1 1 d . . .
H29A H 0.9961 0.0627 0.0629 0.075 Uiso 1 1 calc R . .
H29B H 1.0491 0.1054 0.1354 0.075 Uiso 1 1 calc R . .
H29C H 1.0365 0.1570 0.0733 0.075 Uiso 1 1 calc R . .
C31A C 1.1303(3) 0.37131(19) 0.37290(16) 0.0349(7) Uani 1 1 d . . .
C32A C 1.1708(3) 0.4532(2) 0.37827(17) 0.0447(8) Uani 1 1 d . . .
F32A F 1.2059(2) 0.48535(13) 0.32348(11) 0.0702(7) Uani 1 1 d . . .
C33A C 1.1799(4) 0.5078(2) 0.4380(2) 0.0511(9) Uani 1 1 d . . .
F33A F 1.2196(3) 0.58580(13) 0.43829(13) 0.0831(9) Uani 1 1 d . . .
C34A C 1.1476(3) 0.4831(2) 0.49711(18) 0.0463(9) Uani 1 1 d . . .
F34A F 1.1534(2) 0.53584(13) 0.55539(11) 0.0661(7) Uani 1 1 d . . .
C35A C 1.1080(3) 0.4035(2) 0.49602(17) 0.0411(8) Uani 1 1 d . . .
F35A F 1.0753(2) 0.37792(13) 0.55377(10) 0.0595(6) Uani 1 1 d . . .
C36A C 1.1028(3) 0.35102(18) 0.43561(16) 0.0355(7) Uani 1 1 d . . .
F36A F 1.06909(18) 0.27236(11) 0.44141(9) 0.0460(5) Uani 1 1 d . . .
C41A C 1.1763(3) 0.2168(2) 0.32108(16) 0.0347(7) Uani 1 1 d . . .
C42A C 1.2764(3) 0.2193(2) 0.36282(17) 0.0400(8) Uani 1 1 d . . .
F42A F 1.32911(17) 0.29303(13) 0.38775(11) 0.0530(5) Uani 1 1 d . . .
C43A C 1.3268(3) 0.1514(3) 0.38219(18) 0.0508(10) Uani 1 1 d . . .
F43A F 1.4225(2) 0.16037(17) 0.42419(12) 0.0729(7) Uani 1 1 d . . .
C44A C 1.2811(4) 0.0745(3) 0.3583(2) 0.0556(10) Uani 1 1 d . . .
F44A F 1.3301(2) 0.00782(16) 0.37662(14) 0.0829(8) Uani 1 1 d . . .
C45A C 1.1847(3) 0.0672(2) 0.31563(19) 0.0480(9) Uani 1 1 d . . .
F45A F 1.1388(2) -0.00832(13) 0.29065(14) 0.0700(7) Uani 1 1 d . . .
C46A C 1.1359(3) 0.1365(2) 0.29789(17) 0.0387(8) Uani 1 1 d . . .
F46A F 1.04162(17) 0.12072(11) 0.25454(11) 0.0491(5) Uani 1 1 d . . .
C51A C 0.8748(3) 0.21832(19) 0.34638(15) 0.0339(7) Uani 1 1 d . . .
H51A H 0.9474 0.1954 0.3600 0.041 Uiso 1 1 calc R . .
C52A C 0.8204(3) 0.2528(2) 0.40932(17) 0.0435(8) Uani 1 1 d . . .
H52A H 0.8461 0.3052 0.4314 0.052 Uiso 1 1 calc R . .
C53A C 0.7391(4) 0.2136(3) 0.4349(2) 0.0587(11) Uani 1 1 d . . .
H53A H 0.7069 0.2404 0.4732 0.070 Uiso 1 1 calc R . .
C54A C 0.6942(5) 0.1289(3) 0.4069(3) 0.0805(15) Uani 1 1 d . . .
H54A H 0.6163 0.1310 0.3876 0.097 Uiso 1 1 calc R . .
H54B H 0.6932 0.0951 0.4441 0.097 Uiso 1 1 calc R . .
C55A C 0.7645(4) 0.0898(3) 0.3523(2) 0.0624(11) Uani 1 1 d . . .
H55A H 0.7213 0.0428 0.3255 0.075 Uiso 1 1 calc R . .
H55B H 0.8328 0.0696 0.3738 0.075 Uiso 1 1 calc R . .
C56A C 0.7979(3) 0.1512(2) 0.30527(18) 0.0449(8) Uani 1 1 d . . .
H56A H 0.8370 0.1239 0.2674 0.054 Uiso 1 1 calc R . .
H56B H 0.7303 0.1747 0.2861 0.054 Uiso 1 1 calc R . .
P1B P 0.55200(7) 0.75000(5) 0.30936(4) 0.03170(19) Uani 1 1 d . . .
B1B B 0.4238(3) 0.7748(2) 0.19308(18) 0.0351(8) Uani 1 1 d . . .
N1B N 0.5464(2) 0.77440(15) 0.23087(12) 0.0319(6) Uani 1 1 d . . .
O1B O 0.64692(18) 0.76618(13) 0.19449(11) 0.0365(5) Uani 1 1 d . C .
C1B C 0.4055(3) 0.7783(2) 0.32160(16) 0.0361(7) Uani 1 1 d . . .
H1B H 0.4040 0.8389 0.3260 0.043 Uiso 1 1 calc R . .
C2B C 0.3429(3) 0.7490(2) 0.37928(19) 0.0478(9) Uani 1 1 d . . .
H2BA H 0.3776 0.7763 0.4234 0.057 Uiso 1 1 calc R . .
H2BB H 0.3492 0.6897 0.3783 0.057 Uiso 1 1 calc R . .
C3B C 0.2183(3) 0.7680(3) 0.3721(2) 0.0605(11) Uani 1 1 d . . .
H3BA H 0.1794 0.7476 0.4091 0.073 Uiso 1 1 calc R . .
H3BB H 0.2121 0.8277 0.3764 0.073 Uiso 1 1 calc R . .
C4B C 0.1615(3) 0.7289(3) 0.3037(2) 0.0651(12) Uani 1 1 d . . .
H4BA H 0.0823 0.7432 0.3001 0.078 Uiso 1 1 calc R . .
H4BB H 0.1632 0.6690 0.3003 0.078 Uiso 1 1 calc R . .
C5B C 0.2224(3) 0.7591(3) 0.2458(2) 0.0537(10) Uani 1 1 d . . .
H5BA H 0.2145 0.8183 0.2471 0.064 Uiso 1 1 calc R . .
H5BB H 0.1868 0.7319 0.2019 0.064 Uiso 1 1 calc R . .
C6B C 0.3480(3) 0.7421(2) 0.25037(16) 0.0378(7) Uani 1 1 d . . .
H6B H 0.3531 0.6817 0.2460 0.045 Uiso 1 1 calc R . .
C11B C 0.6727(3) 0.80176(19) 0.36250(16) 0.0379(7) Uani 1 1 d . . .
C12B C 0.6642(3) 0.8727(2) 0.41115(17) 0.0417(8) Uani 1 1 d . . .
C13B C 0.7591(4) 0.9015(2) 0.45453(18) 0.0509(10) Uani 1 1 d . . .
H13B H 0.7535 0.9486 0.4863 0.061 Uiso 1 1 calc R . .
C14B C 0.8609(4) 0.8645(2) 0.4533(2) 0.0563(11) Uani 1 1 d . . .
C15B C 0.8679(3) 0.7977(2) 0.4044(2) 0.0526(10) Uani 1 1 d . . .
H15B H 0.9375 0.7730 0.4014 0.063 Uiso 1 1 calc R . .
C16B C 0.7779(3) 0.7650(2) 0.35932(17) 0.0405(8) Uani 1 1 d . . .
C17B C 0.5584(3) 0.9182(2) 0.42072(19) 0.0521(9) Uani 1 1 d . . .
H17D H 0.5733 0.9639 0.4571 0.078 Uiso 1 1 calc R . .
H17E H 0.4992 0.8813 0.4327 0.078 Uiso 1 1 calc R . .
H17F H 0.5344 0.9388 0.3786 0.078 Uiso 1 1 calc R . .
C18B C 0.9600(5) 0.8949(3) 0.5038(3) 0.0894(19) Uani 1 1 d . . .
H18D H 0.9823 0.8509 0.5292 0.134 Uiso 1 1 calc R . .
H18E H 0.9384 0.9408 0.5352 0.134 Uiso 1 1 calc R . .
H18F H 1.0228 0.9124 0.4794 0.134 Uiso 1 1 calc R . .
C19B C 0.8009(3) 0.6908(2) 0.30956(19) 0.0458(8) Uani 1 1 d . . .
H19D H 0.8799 0.6932 0.3001 0.069 Uiso 1 1 calc R . .
H19E H 0.7539 0.6903 0.2673 0.069 Uiso 1 1 calc R . .
H19F H 0.7837 0.6411 0.3294 0.069 Uiso 1 1 calc R . .
C21B C 0.5601(3) 0.64213(19) 0.32448(16) 0.0344(7) Uani 1 1 d . . .
C22B C 0.5644(3) 0.6266(2) 0.39363(17) 0.0400(8) Uani 1 1 d . . .
C23B C 0.5688(3) 0.5464(2) 0.40763(19) 0.0462(9) Uani 1 1 d . . .
H23B H 0.5702 0.5367 0.4535 0.055 Uiso 1 1 calc R . .
C24B C 0.5715(3) 0.4798(2) 0.3570(2) 0.0467(9) Uani 1 1 d . . .
C25B C 0.5706(3) 0.4965(2) 0.29063(19) 0.0439(8) Uani 1 1 d . . .
H25B H 0.5726 0.4523 0.2555 0.053 Uiso 1 1 calc R . .
C26B C 0.5670(3) 0.57544(19) 0.27273(16) 0.0353(7) Uani 1 1 d . . .
C27B C 0.5719(4) 0.6910(2) 0.45597(17) 0.0531(10) Uani 1 1 d . . .
H27D H 0.5285 0.6715 0.4909 0.080 Uiso 1 1 calc R . .
H27E H 0.5416 0.7413 0.4435 0.080 Uiso 1 1 calc R . .
H27F H 0.6503 0.7017 0.4734 0.080 Uiso 1 1 calc R . .
C28B C 0.5790(4) 0.3936(2) 0.3745(3) 0.0687(13) Uani 1 1 d . . .
H28D H 0.5109 0.3610 0.3561 0.103 Uiso 1 1 calc R . .
H28E H 0.5869 0.3951 0.4238 0.103 Uiso 1 1 calc R . .
H28F H 0.6441 0.3691 0.3549 0.103 Uiso 1 1 calc R . .
C29B C 0.5805(3) 0.5816(2) 0.19839(17) 0.0441(8) Uani 1 1 d . . .
H29D H 0.5619 0.6360 0.1886 0.066 Uiso 1 1 calc R . .
H29E H 0.5302 0.5406 0.1701 0.066 Uiso 1 1 calc R . .
H29F H 0.6580 0.5723 0.1885 0.066 Uiso 1 1 calc R . .
C31B C 0.3871(3) 0.8691(2) 0.18073(16) 0.0389(8) Uani 1 1 d . . .
C32B C 0.4353(3) 0.9427(2) 0.21534(18) 0.0433(8) Uani 1 1 d . . .
F32B F 0.52356(19) 0.94404(12) 0.26299(11) 0.0521(5) Uani 1 1 d . . .
C33B C 0.4005(4) 1.0192(2) 0.2050(2) 0.0558(10) Uani 1 1 d . . .
F33B F 0.4542(2) 1.08770(13) 0.24028(15) 0.0782(8) Uani 1 1 d . . .
C34B C 0.3120(4) 1.0261(3) 0.1583(2) 0.0620(12) Uani 1 1 d . . .
F34B F 0.2779(3) 1.10017(16) 0.14673(17) 0.0935(10) Uani 1 1 d . . .
C35B C 0.2589(4) 0.9556(3) 0.1229(2) 0.0566(11) Uani 1 1 d . . .
F35B F 0.1706(2) 0.96008(18) 0.07733(13) 0.0821(8) Uani 1 1 d . . .
C36B C 0.2964(3) 0.8806(2) 0.13535(18) 0.0456(9) Uani 1 1 d . . .
F36B F 0.23774(19) 0.81494(14) 0.09857(11) 0.0608(6) Uani 1 1 d . . .
C41B C 0.4160(3) 0.7154(2) 0.11809(16) 0.0372(7) Uani 1 1 d . . .
C42B C 0.4553(3) 0.7430(2) 0.06031(17) 0.0410(8) Uani 1 1 d . . .
F42B F 0.49566(18) 0.82156(13) 0.06220(10) 0.0507(5) Uani 1 1 d . . .
C43B C 0.4551(3) 0.6959(3) -0.00322(18) 0.0493(9) Uani 1 1 d . . .
F43B F 0.4934(2) 0.72968(17) -0.05633(11) 0.0687(7) Uani 1 1 d . . .
C44B C 0.4158(4) 0.6161(3) -0.01143(19) 0.0572(11) Uani 1 1 d . . .
F44B F 0.4169(3) 0.56889(18) -0.07221(12) 0.0876(9) Uani 1 1 d . . .
C45B C 0.3740(4) 0.5848(2) 0.0427(2) 0.0553(10) Uani 1 1 d . . .
F45B F 0.3348(2) 0.50593(14) 0.03652(14) 0.0814(8) Uani 1 1 d . . .
C46B C 0.3723(3) 0.6348(2) 0.10484(18) 0.0467(9) Uani 1 1 d . . .
F46B F 0.3249(2) 0.59726(13) 0.15344(12) 0.0631(6) Uani 1 1 d . . .
C51B C 0.6891(3) 0.8436(2) 0.17388(17) 0.0419(8) Uani 1 1 d D . .
H51B H 0.6228 0.8736 0.1599 0.050 Uiso 1 1 calc R A 1
C52B C 0.7506(3) 0.8193(2) 0.11136(19) 0.0498(9) Uani 1 1 d . C .
H52B H 0.7105 0.7876 0.0735 0.060 Uiso 1 1 calc R . .
C53B C 0.8584(4) 0.8401(3) 0.1068(2) 0.0609(11) Uani 1 1 d D . .
H53B H 0.8886 0.8279 0.0642 0.073 Uiso 1 1 calc R B 1
C54B C 0.9347(5) 0.8819(4) 0.1657(3) 0.073(2) Uani 0.837(7) 1 d PD C 1
H54C H 0.9484 0.9398 0.1602 0.088 Uiso 0.837(7) 1 calc PR C 1
H54D H 1.0076 0.8563 0.1663 0.088 Uiso 0.837(7) 1 calc PR C 1
C55B C 0.8827(4) 0.8762(4) 0.2329(3) 0.0679(16) Uani 0.837(7) 1 d PD C 1
H55C H 0.8851 0.8198 0.2437 0.081 Uiso 0.837(7) 1 calc PR C 1
H55D H 0.9263 0.9125 0.2697 0.081 Uiso 0.837(7) 1 calc PR C 1
C56B C 0.7617(4) 0.9006(3) 0.2279(3) 0.0529(17) Uani 0.837(7) 1 d PD C 1
H56C H 0.7599 0.9569 0.2167 0.063 Uiso 0.837(7) 1 calc PR C 1
H56D H 0.7305 0.8997 0.2723 0.063 Uiso 0.837(7) 1 calc PR C 1
C54C C 0.929(2) 0.902(3) 0.1564(18) 0.073(2) Uani 0.163(7) 1 d PD C 2
H54E H 0.9600 0.9450 0.1324 0.088 Uiso 0.163(7) 1 calc PR C 2
H54F H 0.9917 0.8750 0.1775 0.088 Uiso 0.163(7) 1 calc PR C 2
C55C C 0.856(2) 0.9387(18) 0.2110(14) 0.0679(16) Uani 0.163(7) 1 d PD C 2
H55E H 0.9052 0.9639 0.2509 0.081 Uiso 0.163(7) 1 calc PR C 2
H55F H 0.8134 0.9821 0.1935 0.081 Uiso 0.163(7) 1 calc PR C 2
C56C C 0.774(3) 0.876(2) 0.2332(11) 0.0529(17) Uani 0.163(7) 1 d PD C 2
H56E H 0.7349 0.9012 0.2718 0.063 Uiso 0.163(7) 1 calc PR C 2
H56F H 0.8158 0.8304 0.2482 0.063 Uiso 0.163(7) 1 calc PR C 2

loop_
_atom_site_aniso_label
_atom_site_aniso_U_11
_atom_site_aniso_U_22
_atom_site_aniso_U_33
_atom_site_aniso_U_23
_atom_site_aniso_U_13
_atom_site_aniso_U_12
P1A 0.0332(4) 0.0317(4) 0.0261(4) 0.0033(3) 0.0008(3) 0.0059(3)
B1A 0.0364(19) 0.0324(18) 0.0290(18) 0.0018(15) -0.0013(15) 0.0007(15)
N1A 0.0317(14) 0.0332(13) 0.0262(13) 0.0053(10) 0.0021(11) 0.0046(11)
O1A 0.0374(12) 0.0357(12) 0.0318(12) 0.0072(9) 0.0093(9) 0.0053(9)
C1A 0.0356(17) 0.0341(16) 0.0277(16) 0.0052(13) 0.0025(13) 0.0038(13)
C2A 0.0383(18) 0.053(2) 0.0301(17) 0.0068(15) 0.0047(14) 0.0054(15)
C3A 0.0396(19) 0.059(2) 0.0352(18) 0.0101(16) 0.0113(15) 0.0066(16)
C4A 0.0374(19) 0.064(2) 0.043(2) 0.0102(18) 0.0083(16) -0.0013(17)
C5A 0.0411(19) 0.057(2) 0.0359(19) 0.0083(16) -0.0009(15) -0.0032(16)
C6A 0.0345(17) 0.0379(17) 0.0301(16) 0.0063(13) -0.0002(13) 0.0010(13)
C11A 0.0333(17) 0.0376(17) 0.0314(17) 0.0063(13) 0.0010(13) 0.0063(13)
C12A 0.0413(19) 0.0381(18) 0.0389(18) 0.0050(14) 0.0056(15) 0.0114(15)
C13A 0.062(2) 0.0385(19) 0.053(2) 0.0085(17) 0.0136(19) 0.0148(17)
C14A 0.066(3) 0.050(2) 0.055(2) 0.0245(19) 0.011(2) 0.0179(19)
C15A 0.056(2) 0.058(2) 0.039(2) 0.0169(17) 0.0068(17) 0.0162(18)
C16A 0.0380(18) 0.049(2) 0.0353(18) 0.0109(15) 0.0024(14) 0.0127(15)
C17A 0.070(3) 0.0375(19) 0.044(2) -0.0013(16) 0.0022(19) 0.0126(18)
C18A 0.131(5) 0.058(3) 0.079(3) 0.033(3) 0.013(3) 0.029(3)
C19A 0.057(2) 0.060(2) 0.0280(18) 0.0112(16) -0.0035(16) 0.0090(18)
C21A 0.0370(17) 0.0377(17) 0.0267(16) 0.0038(13) -0.0047(13) 0.0009(14)
C22A 0.0364(18) 0.051(2) 0.0317(17) 0.0108(15) -0.0028(14) 0.0044(15)
C23A 0.0382(19) 0.068(3) 0.042(2) 0.0148(18) -0.0074(16) -0.0015(18)
C24A 0.055(2) 0.058(2) 0.0358(19) 0.0072(17) -0.0130(17) -0.0122(19)
C25A 0.065(3) 0.0410(19) 0.0342(19) -0.0007(15) -0.0069(17) -0.0041(17)
C26A 0.0454(19) 0.0402(18) 0.0306(17) 0.0033(14) -0.0044(15) 0.0018(15)
C27A 0.0377(19) 0.061(2) 0.047(2) 0.0058(18) 0.0055(16) 0.0145(17)
C28A 0.073(3) 0.084(3) 0.075(3) 0.003(3) -0.019(3) -0.030(3)
C29A 0.056(2) 0.042(2) 0.047(2) -0.0105(16) 0.0020(18) 0.0038(17)
C31A 0.0382(18) 0.0340(17) 0.0321(17) 0.0072(13) -0.0024(14) -0.0017(14)
C32A 0.061(2) 0.0416(19) 0.0317(18) 0.0087(15) 0.0049(16) -0.0050(17)
F32A 0.119(2) 0.0449(12) 0.0454(13) 0.0059(10) 0.0174(13) -0.0252(13)
C33A 0.072(3) 0.0322(18) 0.047(2) 0.0018(16) 0.0019(19) -0.0068(17)
F33A 0.140(3) 0.0378(12) 0.0666(16) -0.0020(11) 0.0119(16) -0.0306(14)
C34A 0.062(2) 0.0372(19) 0.0359(19) -0.0073(15) -0.0001(17) 0.0055(17)
F34A 0.1029(19) 0.0452(12) 0.0439(13) -0.0121(10) -0.0015(12) 0.0000(12)
C35A 0.054(2) 0.0393(18) 0.0306(17) 0.0061(14) 0.0015(15) 0.0068(16)
F35A 0.0955(18) 0.0515(13) 0.0314(11) 0.0057(9) 0.0073(11) 0.0005(12)
C36A 0.0429(18) 0.0277(16) 0.0346(17) 0.0038(13) -0.0033(14) -0.0005(13)
F36A 0.0691(14) 0.0354(10) 0.0322(10) 0.0059(8) 0.0001(9) -0.0077(9)
C41A 0.0369(17) 0.0410(18) 0.0273(16) 0.0068(13) 0.0039(13) 0.0069(14)
C42A 0.0376(18) 0.051(2) 0.0310(17) 0.0009(15) 0.0016(14) 0.0070(15)
F42A 0.0447(12) 0.0631(14) 0.0463(12) -0.0003(10) -0.0125(10) -0.0016(10)
C43A 0.041(2) 0.074(3) 0.038(2) 0.0062(18) -0.0053(16) 0.0238(19)
F43A 0.0606(15) 0.0996(19) 0.0557(14) 0.0007(13) -0.0182(12) 0.0366(13)
C44A 0.069(3) 0.056(2) 0.047(2) 0.0133(19) 0.009(2) 0.036(2)
F44A 0.098(2) 0.0709(17) 0.0842(19) 0.0174(14) -0.0035(15) 0.0528(15)
C45A 0.057(2) 0.040(2) 0.050(2) 0.0080(16) 0.0116(18) 0.0148(17)
F45A 0.0819(17) 0.0345(12) 0.0934(19) 0.0058(12) 0.0061(14) 0.0123(11)
C46A 0.0410(19) 0.0408(18) 0.0358(18) 0.0068(14) 0.0054(15) 0.0089(15)
F46A 0.0482(12) 0.0365(10) 0.0583(13) -0.0021(9) -0.0103(10) 0.0027(9)
C51A 0.0402(18) 0.0341(16) 0.0288(16) 0.0073(13) 0.0065(14) 0.0021(14)
C52A 0.052(2) 0.046(2) 0.0346(18) 0.0103(15) 0.0088(16) 0.0078(16)
C53A 0.066(3) 0.067(3) 0.048(2) 0.012(2) 0.025(2) 0.012(2)
C54A 0.084(3) 0.078(3) 0.084(4) 0.017(3) 0.038(3) -0.011(3)
C55A 0.067(3) 0.051(2) 0.068(3) 0.008(2) 0.009(2) -0.012(2)
C56A 0.046(2) 0.049(2) 0.0380(19) 0.0031(16) 0.0029(16) -0.0056(16)
P1B 0.0375(4) 0.0335(4) 0.0248(4) 0.0042(3) 0.0037(3) 0.0064(3)
B1B 0.041(2) 0.0361(19) 0.0280(18) 0.0037(15) -0.0002(16) 0.0087(16)
N1B 0.0346(14) 0.0373(14) 0.0254(13) 0.0069(11) 0.0053(11) 0.0068(11)
O1B 0.0392(12) 0.0396(12) 0.0334(12) 0.0081(10) 0.0123(10) 0.0067(10)
C1B 0.0397(18) 0.0404(18) 0.0297(16) 0.0051(14) 0.0076(14) 0.0099(14)
C2B 0.044(2) 0.063(2) 0.040(2) 0.0143(17) 0.0138(16) 0.0078(17)
C3B 0.050(2) 0.088(3) 0.051(2) 0.022(2) 0.0266(19) 0.015(2)
C4B 0.040(2) 0.096(3) 0.064(3) 0.021(2) 0.013(2) 0.004(2)
C5B 0.039(2) 0.076(3) 0.049(2) 0.015(2) 0.0041(17) 0.0072(18)
C6B 0.0380(18) 0.0421(18) 0.0349(18) 0.0062(14) 0.0072(14) 0.0083(14)
C11B 0.048(2) 0.0355(17) 0.0308(17) 0.0074(14) 0.0000(15) 0.0054(15)
C12B 0.058(2) 0.0380(18) 0.0295(17) 0.0082(14) 0.0016(16) 0.0032(16)
C13B 0.076(3) 0.0363(19) 0.038(2) 0.0089(15) -0.0117(19) -0.0074(18)
C14B 0.065(3) 0.041(2) 0.060(3) 0.0208(19) -0.026(2) -0.0126(19)
C15B 0.049(2) 0.048(2) 0.062(3) 0.0230(19) -0.0103(19) -0.0013(17)
C16B 0.0442(19) 0.0422(19) 0.0371(18) 0.0142(15) 0.0005(15) 0.0030(15)
C17B 0.068(3) 0.047(2) 0.039(2) -0.0052(16) 0.0034(18) 0.0081(19)
C18B 0.100(4) 0.052(3) 0.108(4) 0.027(3) -0.062(3) -0.026(2)
C19B 0.0380(19) 0.049(2) 0.052(2) 0.0076(17) 0.0054(16) 0.0108(16)
C21B 0.0366(17) 0.0356(17) 0.0323(17) 0.0080(13) 0.0024(14) 0.0057(14)
C22B 0.0430(19) 0.0464(19) 0.0323(17) 0.0114(15) 0.0018(15) 0.0031(15)
C23B 0.051(2) 0.052(2) 0.040(2) 0.0197(17) 0.0038(16) 0.0054(17)
C24B 0.047(2) 0.0406(19) 0.054(2) 0.0177(17) -0.0018(17) 0.0009(16)
C25B 0.044(2) 0.0345(18) 0.052(2) 0.0032(16) -0.0007(17) 0.0051(15)
C26B 0.0344(17) 0.0358(17) 0.0343(17) 0.0014(13) -0.0021(14) 0.0039(13)
C27B 0.079(3) 0.054(2) 0.0284(18) 0.0099(16) 0.0054(18) 0.006(2)
C28B 0.082(3) 0.044(2) 0.082(3) 0.024(2) -0.005(3) -0.002(2)
C29B 0.058(2) 0.0396(19) 0.0340(18) 0.0001(14) 0.0010(16) 0.0105(16)
C31B 0.049(2) 0.0409(18) 0.0299(17) 0.0081(14) 0.0106(15) 0.0131(15)
C32B 0.052(2) 0.044(2) 0.0357(18) 0.0069(15) 0.0133(16) 0.0101(16)
F32B 0.0640(14) 0.0439(11) 0.0460(12) -0.0016(9) 0.0030(10) 0.0008(10)
C33B 0.073(3) 0.037(2) 0.063(3) 0.0091(18) 0.028(2) 0.0112(19)
F33B 0.101(2) 0.0367(12) 0.098(2) 0.0012(12) 0.0311(16) 0.0048(12)
C34B 0.083(3) 0.049(2) 0.066(3) 0.025(2) 0.033(2) 0.037(2)
F34B 0.112(2) 0.0601(16) 0.123(3) 0.0403(16) 0.0328(19) 0.0480(16)
C35B 0.068(3) 0.067(3) 0.042(2) 0.0194(19) 0.0142(19) 0.037(2)
F35B 0.0908(19) 0.102(2) 0.0618(16) 0.0266(14) 0.0010(14) 0.0565(16)
C36B 0.054(2) 0.050(2) 0.0350(19) 0.0050(16) 0.0084(16) 0.0194(17)
F36B 0.0604(14) 0.0699(15) 0.0488(13) -0.0020(11) -0.0127(11) 0.0225(12)
C41B 0.0410(18) 0.0395(18) 0.0302(17) 0.0012(14) -0.0028(14) 0.0119(14)
C42B 0.0399(19) 0.051(2) 0.0329(18) 0.0037(15) 0.0033(14) 0.0167(16)
F42B 0.0600(13) 0.0583(13) 0.0365(11) 0.0102(9) 0.0118(10) 0.0084(10)
C43B 0.045(2) 0.072(3) 0.0313(19) 0.0011(18) 0.0023(16) 0.0270(19)
F43B 0.0663(15) 0.113(2) 0.0305(11) 0.0091(12) 0.0128(10) 0.0324(14)
C44B 0.059(2) 0.070(3) 0.037(2) -0.0172(19) -0.0087(18) 0.031(2)
F44B 0.104(2) 0.101(2) 0.0470(14) -0.0347(14) -0.0093(14) 0.0393(17)
C45B 0.065(3) 0.039(2) 0.055(2) -0.0116(18) -0.016(2) 0.0156(18)
F45B 0.109(2) 0.0480(14) 0.0769(18) -0.0144(12) -0.0292(16) 0.0099(13)
C46B 0.055(2) 0.045(2) 0.039(2) 0.0046(16) -0.0073(17) 0.0095(17)
F46B 0.0856(17) 0.0445(12) 0.0563(14) 0.0031(10) -0.0006(12) -0.0081(11)
C51B 0.047(2) 0.0411(19) 0.0398(19) 0.0076(15) 0.0140(16) 0.0033(15)
C52B 0.056(2) 0.052(2) 0.043(2) 0.0096(17) 0.0141(18) 0.0046(18)
C53B 0.063(3) 0.068(3) 0.061(3) 0.024(2) 0.029(2) 0.015(2)
C54B 0.050(3) 0.085(5) 0.092(4) 0.036(4) 0.013(3) -0.003(3)
C55B 0.056(3) 0.085(4) 0.064(3) 0.026(3) -0.006(3) -0.019(3)
C56B 0.063(3) 0.049(4) 0.046(2) 0.008(2) 0.012(2) -0.012(3)
C54C 0.050(3) 0.085(5) 0.092(4) 0.036(4) 0.013(3) -0.003(3)
C55C 0.056(3) 0.085(4) 0.064(3) 0.026(3) -0.006(3) -0.019(3)
C56C 0.063(3) 0.049(4) 0.046(2) 0.008(2) 0.012(2) -0.012(3)

loop_
_atom_type_symbol
_atom_type_description
_atom_type_scat_dispersion_real
_atom_type_scat_dispersion_imag
_atom_type_scat_source
C C 0.0033 0.0016 'International Tables Vol C Tables 4.2.6.8 and 6.1.1.4'
H H 0.0000 0.0000 'International Tables Vol C Tables 4.2.6.8 and 6.1.1.4'
B B 0.0013 0.0007 'International Tables Vol C Tables 4.2.6.8 and 6.1.1.4'
N N 0.0061 0.0033 'International Tables Vol C Tables 4.2.6.8 and 6.1.1.4'
O O 0.0106 0.0060 'International Tables Vol C Tables 4.2.6.8 and 6.1.1.4'
F F 0.0171 0.0103 'International Tables Vol C Tables 4.2.6.8 and 6.1.1.4'
P P 0.1023 0.0942 'International Tables Vol C Tables 4.2.6.8 and 6.1.1.4'

loop_
_geom_angle_atom_site_label_1
_geom_angle_atom_site_label_2
_geom_angle_atom_site_label_3
_geom_angle
N1A P1A C21A 110.74(14)
N1A P1A C11A 120.45(14)
C21A P1A C11A 105.87(14)
N1A P1A C1A 93.75(13)
C21A P1A C1A 121.16(15)
C11A P1A C1A 105.48(14)
N1A B1A C6A 99.5(2)
N1A B1A C31A 111.8(3)
C6A B1A C31A 115.2(3)
N1A B1A C41A 111.3(2)
C6A B1A C41A 110.6(3)
C31A B1A C41A 108.3(2)
O1A N1A B1A 123.5(2)
O1A N1A P1A 116.83(18)
B1A N1A P1A 117.1(2)
N1A O1A C51A 114.6(2)
C2A C1A C6A 111.3(3)
C2A C1A P1A 118.4(2)
C6A C1A P1A 101.2(2)
C2A C1A H1A 108.5
C6A C1A H1A 108.5
P1A C1A H1A 108.5
C3A C2A C1A 110.1(3)
C3A C2A H2AA 109.6
C1A C2A H2AA 109.6
C3A C2A H2AB 109.6
C1A C2A H2AB 109.6
H2AA C2A H2AB 108.2
C4A C3A C2A 111.7(3)
C4A C3A H3AA 109.3
C2A C3A H3AA 109.3
C4A C3A H3AB 109.3
C2A C3A H3AB 109.3
H3AA C3A H3AB 108.0
C3A C4A C5A 110.7(3)
C3A C4A H4AA 109.5
C5A C4A H4AA 109.5
C3A C4A H4AB 109.5
C5A C4A H4AB 109.5
H4AA C4A H4AB 108.1
C4A C5A C6A 111.7(3)
C4A C5A H5AA 109.3
C6A C5A H5AA 109.3
C4A C5A H5AB 109.3
C6A C5A H5AB 109.3
H5AA C5A H5AB 107.9
C5A C6A C1A 109.4(3)
C5A C6A B1A 118.3(3)
C1A C6A B1A 107.7(2)
C5A C6A H6A 107.0
C1A C6A H6A 107.0
B1A C6A H6A 107.0
C12A C11A C16A 118.7(3)
C12A C11A P1A 123.2(2)
C16A C11A P1A 117.8(2)
C13A C12A C11A 118.8(3)
C13A C12A C17A 116.3(3)
C11A C12A C17A 124.7(3)
C12A C13A C14A 123.2(3)
C12A C13A H13A 118.4
C14A C13A H13A 118.4
C15A C14A C13A 117.2(3)
C15A C14A C18A 121.8(4)
C13A C14A C18A 121.0(4)
C16A C15A C14A 122.7(3)
C16A C15A H15A 118.6
C14A C15A H15A 118.6
C15A C16A C11A 119.3(3)
C15A C16A C19A 115.5(3)
C11A C16A C19A 125.1(3)
C12A C17A H17A 109.5
C12A C17A H17B 109.5
H17A C17A H17B 109.5
C12A C17A H17C 109.5
H17A C17A H17C 109.5
H17B C17A H17C 109.5
C14A C18A H18A 109.5
C14A C18A H18B 109.5
H18A C18A H18B 109.5
C14A C18A H18C 109.5
H18A C18A H18C 109.5
H18B C18A H18C 109.5
C16A C19A H19A 109.5
C16A C19A H19B 109.5
H19A C19A H19B 109.5
C16A C19A H19C 109.5
H19A C19A H19C 109.5
H19B C19A H19C 109.5
C22A C21A C26A 119.4(3)
C22A C21A P1A 117.2(2)
C26A C21A P1A 123.4(2)
C23A C22A C21A 118.1(3)
C23A C22A C27A 116.5(3)
C21A C22A C27A 125.4(3)
C24A C23A C22A 123.1(4)
C24A C23A H23A 118.4
C22A C23A H23A 118.4
C25A C24A C23A 117.6(3)
C25A C24A C28A 120.9(4)
C23A C24A C28A 121.4(4)
C24A C25A C26A 123.1(3)
C24A C25A H25A 118.4
C26A C25A H25A 118.4
C25A C26A C21A 118.5(3)
C25A C26A C29A 115.7(3)
C21A C26A C29A 125.6(3)
C22A C27A H27A 109.5
C22A C27A H27B 109.5
H27A C27A H27B 109.5
C22A C27A H27C 109.5
H27A C27A H27C 109.5
H27B C27A H27C 109.5
C24A C28A H28A 109.5
C24A C28A H28B 109.5
H28A C28A H28B 109.5
C24A C28A H28C 109.5
H28A C28A H28C 109.5
H28B C28A H28C 109.5
C26A C29A H29A 109.5
C26A C29A H29B 109.5
H29A C29A H29B 109.5
C26A C29A H29C 109.5
H29A C29A H29C 109.5
H29B C29A H29C 109.5
C36A C31A C32A 111.3(3)
C36A C31A B1A 122.4(3)
C32A C31A B1A 126.3(3)
F32A C32A C33A 114.1(3)
F32A C32A C31A 121.2(3)
C33A C32A C31A 124.7(3)
F33A C33A C34A 119.4(3)
F33A C33A C32A 120.6(3)
C34A C33A C32A 120.1(3)
F34A C34A C33A 120.9(3)
F34A C34A C35A 120.4(3)
C33A C34A C35A 118.6(3)
F35A C35A C34A 119.6(3)
F35A C35A C36A 121.3(3)
C34A C35A C36A 119.1(3)
F36A C36A C35A 114.1(3)
F36A C36A C31A 119.8(3)
C35A C36A C31A 126.2(3)
C46A C41A C42A 111.8(3)
C46A C41A B1A 126.9(3)
C42A C41A B1A 121.3(3)
F42A C42A C43A 116.0(3)
F42A C42A C41A 119.2(3)
C43A C42A C41A 124.8(3)
F43A C43A C44A 119.6(3)
F43A C43A C42A 120.3(4)
C44A C43A C42A 120.1(3)
F44A C44A C43A 120.6(4)
F44A C44A C45A 121.0(4)
C43A C44A C45A 118.4(3)
F45A C45A C44A 119.4(3)
F45A C45A C46A 120.7(3)
C44A C45A C46A 119.9(4)
F46A C46A C45A 114.0(3)
F46A C46A C41A 121.0(3)
C45A C46A C41A 125.0(3)
O1A C51A C52A 103.1(2)
O1A C51A C56A 115.4(3)
C52A C51A C56A 109.9(3)
O1A C51A H51A 109.4
C52A C51A H51A 109.4
C56A C51A H51A 109.4
C53A C52A C51A 123.1(4)
C53A C52A H52A 118.4
C51A C52A H52A 118.4
C52A C53A C54A 123.8(4)
C52A C53A H53A 118.1
C54A C53A H53A 118.1
C53A C54A C55A 111.8(4)
C53A C54A H54A 109.3
C55A C54A H54A 109.3
C53A C54A H54B 109.3
C55A C54A H54B 109.3
H54A C54A H54B 107.9
C54A C55A C56A 110.7(4)
C54A C55A H55A 109.5
C56A C55A H55A 109.5
C54A C55A H55B 109.5
C56A C55A H55B 109.5
H55A C55A H55B 108.1
C51A C56A C55A 108.4(3)
C51A C56A H56A 110.0
C55A C56A H56A 110.0
C51A C56A H56B 110.0
C55A C56A H56B 110.0
H56A C56A H56B 108.4
N1B P1B C11B 111.99(14)
N1B P1B C21B 120.70(14)
C11B P1B C21B 103.28(14)
N1B P1B C1B 92.84(13)
C11B P1B C1B 122.18(15)
C21B P1B C1B 106.92(15)
N1B B1B C6B 99.8(2)
N1B B1B C41B 110.4(3)
C6B B1B C41B 115.5(3)
N1B B1B C31B 113.0(3)
C6B B1B C31B 109.1(3)
C41B B1B C31B 109.0(3)
O1B N1B B1B 122.7(2)
O1B N1B P1B 117.59(18)
B1B N1B P1B 116.3(2)
N1B O1B C51B 113.1(2)
C2B C1B C6B 111.5(3)
C2B C1B P1B 120.5(2)
C6B C1B P1B 99.6(2)
C2B C1B H1B 108.2
C6B C1B H1B 108.2
P1B C1B H1B 108.2
C1B C2B C3B 110.7(3)
C1B C2B H2BA 109.5
C3B C2B H2BA 109.5
C1B C2B H2BB 109.5
C3B C2B H2BB 109.5
H2BA C2B H2BB 108.1
C4B C3B C2B 111.5(3)
C4B C3B H3BA 109.3
C2B C3B H3BA 109.3
C4B C3B H3BB 109.3
C2B C3B H3BB 109.3
H3BA C3B H3BB 108.0
C3B C4B C5B 109.9(3)
C3B C4B H4BA 109.7
C5B C4B H4BA 109.7
C3B C4B H4BB 109.7
C5B C4B H4BB 109.7
H4BA C4B H4BB 108.2
C4B C5B C6B 112.3(3)
C4B C5B H5BA 109.1
C6B C5B H5BA 109.1
C4B C5B H5BB 109.1
C6B C5B H5BB 109.1
H5BA C5B H5BB 107.9
C5B C6B C1B 110.7(3)
C5B C6B B1B 117.1(3)
C1B C6B B1B 107.3(3)
C5B C6B H6B 107.1
C1B C6B H6B 107.1
B1B C6B H6B 107.1
C16B C11B C12B 118.5(3)
C16B C11B P1B 117.9(2)
C12B C11B P1B 123.3(3)
C13B C12B C11B 118.4(3)
C13B C12B C17B 116.9(3)
C11B C12B C17B 124.7(3)
C14B C13B C12B 123.4(4)
C14B C13B H13B 118.3
C12B C13B H13B 118.3
C15B C14B C13B 116.9(3)
C15B C14B C18B 121.3(4)
C13B C14B C18B 121.8(4)
C14B C15B C16B 123.4(4)
C14B C15B H15B 118.3
C16B C15B H15B 118.3
C15B C16B C11B 119.2(3)
C15B C16B C19B 116.1(3)
C11B C16B C19B 124.8(3)
C12B C17B H17D 109.5
C12B C17B H17E 109.5
H17D C17B H17E 109.5
C12B C17B H17F 109.5
H17D C17B H17F 109.5
H17E C17B H17F 109.5
C14B C18B H18D 109.5
C14B C18B H18E 109.5
H18D C18B H18E 109.5
C14B C18B H18F 109.5
H18D C18B H18F 109.5
H18E C18B H18F 109.5
C16B C19B H19D 109.5
C16B C19B H19E 109.5
H19D C19B H19E 109.5
C16B C19B H19F 109.5
H19D C19B H19F 109.5
H19E C19B H19F 109.5
C26B C21B C22B 118.4(3)
C26B C21B P1B 124.5(2)
C22B C21B P1B 117.0(2)
C23B C22B C21B 119.2(3)
C23B C22B C27B 114.9(3)
C21B C22B C27B 125.8(3)
C22B C23B C24B 122.9(3)
C22B C23B H23B 118.6
C24B C23B H23B 118.6
C25B C24B C23B 116.8(3)
C25B C24B C28B 121.9(4)
C23B C24B C28B 121.2(4)
C24B C25B C26B 123.5(3)
C24B C25B H25B 118.3
C26B C25B H25B 118.3
C25B C26B C21B 119.0(3)
C25B C26B C29B 115.2(3)
C21B C26B C29B 125.7(3)
C22B C27B H27D 109.5
C22B C27B H27E 109.5
H27D C27B H27E 109.5
C22B C27B H27F 109.5
H27D C27B H27F 109.5
H27E C27B H27F 109.5
C24B C28B H28D 109.5
C24B C28B H28E 109.5
H28D C28B H28E 109.5
C24B C28B H28F 109.5
H28D C28B H28F 109.5
H28E C28B H28F 109.5
C26B C29B H29D 109.5
C26B C29B H29E 109.5
H29D C29B H29E 109.5
C26B C29B H29F 109.5
H29D C29B H29F 109.5
H29E C29B H29F 109.5
C36B C31B C32B 112.3(3)
C36B C31B B1B 121.3(3)
C32B C31B B1B 126.3(3)
F32B C32B C33B 114.3(3)
F32B C32B C31B 121.1(3)
C33B C32B C31B 124.6(4)
F33B C33B C34B 119.7(4)
F33B C33B C32B 120.3(4)
C34B C33B C32B 120.0(4)
F34B C34B C33B 120.9(4)
F34B C34B C35B 120.4(4)
C33B C34B C35B 118.7(3)
F35B C35B C34B 120.3(4)
F35B C35B C36B 120.5(4)
C34B C35B C36B 119.2(4)
F36B C36B C35B 114.7(3)
F36B C36B C31B 120.1(3)
C35B C36B C31B 125.3(4)
C42B C41B C46B 112.0(3)
C42B C41B B1B 121.9(3)
C46B C41B B1B 126.1(3)
F42B C42B C41B 120.7(3)
F42B C42B C43B 114.3(3)
C41B C42B C43B 125.0(4)
F43B C43B C44B 120.5(3)
F43B C43B C42B 119.9(4)
C44B C43B C42B 119.6(4)
F44B C44B C43B 120.6(4)
F44B C44B C45B 120.5(4)
C43B C44B C45B 118.9(3)
F45B C45B C44B 120.6(4)
F45B C45B C46B 119.8(4)
C44B C45B C46B 119.6(4)
F46B C46B C41B 121.6(3)
F46B C46B C45B 113.7(3)
C41B C46B C45B 124.7(4)
O1B C51B C52B 105.3(3)
O1B C51B C56B 116.1(3)
C52B C51B C56B 112.0(4)
O1B C51B C56C 101.8(10)
C52B C51B C56C 109.2(16)
C56B C51B C56C 17.5(16)
O1B C51B H51B 107.7
C52B C51B H51B 107.7
C56B C51B H51B 107.7
C56C C51B H51B 123.7
C53B C52B C51B 123.4(4)
C53B C52B H52B 118.3
C51B C52B H52B 118.3
C52B C53B C54C 125.2(12)
C52B C53B C54B 123.5(4)
C54C C53B C54B 15(2)
C52B C53B H53B 118.2
C54C C53B H53B 114.2
C54B C53B H53B 118.2
C53B C54B C55B 110.8(4)
C53B C54B H54C 109.5
C55B C54B H54C 109.5
C53B C54B H54D 109.5
C55B C54B H54D 109.5
H54C C54B H54D 108.1
C56B C55B C54B 110.0(5)
C56B C55B H55C 109.7
C54B C55B H55C 109.7
C56B C55B H55D 109.7
C54B C55B H55D 109.7
H55C C55B H55D 108.2
C55B C56B C51B 111.8(4)
C55B C56B H56C 109.2
C51B C56B H56C 109.2
C55B C56B H56D 109.2
C51B C56B H56D 109.2
H56C C56B H56D 107.9
C53B C54C C55C 109(2)
C53B C54C H54E 109.8
C55C C54C H54E 109.8
C53B C54C H54F 109.8
C55C C54C H54F 109.8
H54E C54C H54F 108.3
C56C C55C C54C 113(3)
C56C C55C H55E 109.1
C54C C55C H55E 109.1
C56C C55C H55F 109.1
C54C C55C H55F 109.1
H55E C55C H55F 107.8
C55C C56C C51B 109.5(16)
C55C C56C H56E 109.8
C51B C56C H56E 109.8
C55C C56C H56F 109.8
C51B C56C H56F 109.8
H56E C56C H56F 108.2

loop_
_geom_bond_atom_site_label_1
_geom_bond_atom_site_label_2
_geom_bond_distance
P1A N1A 1.646(2)
P1A C21A 1.816(3)
P1A C11A 1.829(3)
P1A C1A 1.829(3)
B1A N1A 1.587(4)
B1A C6A 1.625(5)
B1A C31A 1.669(5)
B1A C41A 1.672(5)
N1A O1A 1.436(3)
O1A C51A 1.459(4)
C1A C2A 1.535(4)
C1A C6A 1.551(4)
C1A H1A 0.9900
C2A C3A 1.529(5)
C2A H2AA 0.9800
C2A H2AB 0.9800
C3A C4A 1.515(5)
C3A H3AA 0.9800
C3A H3AB 0.9800
C4A C5A 1.525(5)
C4A H4AA 0.9800
C4A H4AB 0.9800
C5A C6A 1.532(5)
C5A H5AA 0.9800
C5A H5AB 0.9800
C6A H6A 0.9900
C11A C12A 1.412(5)
C11A C16A 1.429(4)
C12A C13A 1.384(5)
C12A C17A 1.511(5)
C13A C14A 1.392(5)
C13A H13A 0.9400
C14A C15A 1.382(5)
C14A C18A 1.506(5)
C15A C16A 1.381(5)
C15A H15A 0.9400
C16A C19A 1.517(5)
C17A H17A 0.9700
C17A H17B 0.9700
C17A H17C 0.9700
C18A H18A 0.9700
C18A H18B 0.9700
C18A H18C 0.9700
C19A H19A 0.9700
C19A H19B 0.9700
C19A H19C 0.9700
C21A C22A 1.418(5)
C21A C26A 1.419(5)
C22A C23A 1.393(5)
C22A C27A 1.511(5)
C23A C24A 1.378(5)
C23A H23A 0.9400
C24A C25A 1.376(5)
C24A C28A 1.505(5)
C25A C26A 1.385(5)
C25A H25A 0.9400
C26A C29A 1.508(5)
C27A H27A 0.9700
C27A H27B 0.9700
C27A H27C 0.9700
C28A H28A 0.9700
C28A H28B 0.9700
C28A H28C 0.9700
C29A H29A 0.9700
C29A H29B 0.9700
C29A H29C 0.9700
C31A C36A 1.383(4)
C31A C32A 1.396(4)
C32A F32A 1.350(4)
C32A C33A 1.382(5)
C33A F33A 1.345(4)
C33A C34A 1.361(5)
C34A F34A 1.344(4)
C34A C35A 1.368(5)
C35A F35A 1.344(4)
C35A C36A 1.375(5)
C36A F36A 1.358(3)
C41A C46A 1.391(5)
C41A C42A 1.394(4)
C42A F42A 1.355(4)
C42A C43A 1.375(5)
C43A F43A 1.350(4)
C43A C44A 1.364(6)
C44A F44A 1.344(4)
C44A C45A 1.364(6)
C45A F45A 1.350(4)
C45A C46A 1.377(5)
C46A F46A 1.354(4)
C51A C52A 1.501(5)
C51A C56A 1.510(4)
C51A H51A 0.9900
C52A C53A 1.304(5)
C52A H52A 0.9400
C53A C54A 1.489(6)
C53A H53A 0.9400
C54A C55A 1.508(6)
C54A H54A 0.9800
C54A H54B 0.9800
C55A C56A 1.518(5)
C55A H55A 0.9800
C55A H55B 0.9800
C56A H56A 0.9800
C56A H56B 0.9800
P1B N1B 1.651(2)
P1B C11B 1.823(3)
P1B C21B 1.843(3)
P1B C1B 1.846(3)
B1B N1B 1.590(4)
B1B C6B 1.626(5)
B1B C41B 1.660(5)
B1B C31B 1.673(5)
N1B O1B 1.440(3)
O1B C51B 1.464(4)
C1B C2B 1.522(5)
C1B C6B 1.553(4)
C1B H1B 0.9900
C2B C3B 1.527(5)
C2B H2BA 0.9800
C2B H2BB 0.9800
C3B C4B 1.516(6)
C3B H3BA 0.9800
C3B H3BB 0.9800
C4B C5B 1.522(5)
C4B H4BA 0.9800
C4B H4BB 0.9800
C5B C6B 1.529(5)
C5B H5BA 0.9800
C5B H5BB 0.9800
C6B H6B 0.9900
C11B C16B 1.415(5)
C11B C12B 1.424(5)
C12B C13B 1.392(5)
C12B C17B 1.503(5)
C13B C14B 1.379(6)
C13B H13B 0.9400
C14B C15B 1.375(6)
C14B C18B 1.510(5)
C15B C16B 1.382(5)
C15B H15B 0.9400
C16B C19B 1.513(5)
C17B H17D 0.9700
C17B H17E 0.9700
C17B H17F 0.9700
C18B H18D 0.9700
C18B H18E 0.9700
C18B H18F 0.9700
C19B H19D 0.9700
C19B H19E 0.9700
C19B H19F 0.9700
C21B C26B 1.409(4)
C21B C22B 1.422(4)
C22B C23B 1.385(5)
C22B C27B 1.512(5)
C23B C24B 1.387(5)
C23B H23B 0.9400
C24B C25B 1.375(5)
C24B C28B 1.508(5)
C25B C26B 1.391(5)
C25B H25B 0.9400
C26B C29B 1.506(5)
C27B H27D 0.9700
C27B H27E 0.9700
C27B H27F 0.9700
C28B H28D 0.9700
C28B H28E 0.9700
C28B H28F 0.9700
C29B H29D 0.9700
C29B H29E 0.9700
C29B H29F 0.9700
C31B C36B 1.388(5)
C31B C32B 1.388(5)
C32B F32B 1.356(4)
C32B C33B 1.379(5)
C33B F33B 1.351(5)
C33B C34B 1.367(6)
C34B F34B 1.343(4)
C34B C35B 1.375(6)
C35B F35B 1.345(5)
C35B C36B 1.377(5)
C36B F36B 1.354(4)
C41B C42B 1.386(5)
C41B C46B 1.387(5)
C42B F42B 1.352(4)
C42B C43B 1.387(5)
C43B F43B 1.348(4)
C43B C44B 1.359(6)
C44B F44B 1.344(4)
C44B C45B 1.361(6)
C45B F45B 1.344(4)
C45B C46B 1.389(5)
C46B F46B 1.350(4)
C51B C52B 1.500(5)
C51B C56B 1.515(5)
C51B C56C 1.517(9)
C51B H51B 0.9900
C52B C53B 1.322(5)
C52B H52B 0.9400
C53B C54C 1.493(11)
C53B C54B 1.495(7)
C53B H53B 0.9400
C54B C55B 1.517(6)
C54B H54C 0.9800
C54B H54D 0.9800
C55B C56B 1.510(6)
C55B H55C 0.9800
C55B H55D 0.9800
C56B H56C 0.9800
C56B H56D 0.9800
C54C C55C 1.514(9)
C54C H54E 0.9800
C54C H54F 0.9800
C55C C56C 1.514(9)
C55C H55E 0.9800
C55C H55F 0.9800
C56C H56E 0.9800
C56C H56F 0.9800

loop_
_geom_torsion_atom_site_label_1
_geom_torsion_atom_site_label_2
_geom_torsion_atom_site_label_3
_geom_torsion_atom_site_label_4
_geom_torsion
C6A B1A N1A O1A -152.5(2)
C31A B1A N1A O1A -30.4(4)
C41A B1A N1A O1A 90.9(3)
C6A B1A N1A P1A 8.6(3)
C31A B1A N1A P1A 130.7(2)
C41A B1A N1A P1A -108.0(2)
C21A P1A N1A O1A -55.6(2)
C11A P1A N1A O1A 68.5(2)
C1A P1A N1A O1A 179.0(2)
C21A P1A N1A B1A 142.0(2)
C11A P1A N1A B1A -93.8(2)
C1A P1A N1A B1A 16.6(2)
B1A N1A O1A C51A -80.4(3)
P1A N1A O1A C51A 118.5(2)
N1A P1A C1A C2A -158.4(3)
C21A P1A C1A C2A 84.6(3)
C11A P1A C1A C2A -35.4(3)
N1A P1A C1A C6A -36.6(2)
C21A P1A C1A C6A -153.58(19)
C11A P1A C1A C6A 86.5(2)
C6A C1A C2A C3A 56.4(4)
P1A C1A C2A C3A 173.0(2)
C1A C2A C3A C4A -56.6(4)
C2A C3A C4A C5A 56.8(4)
C3A C4A C5A C6A -57.1(4)
C4A C5A C6A C1A 56.3(4)
C4A C5A C6A B1A -179.9(3)
C2A C1A C6A C5A -56.2(3)
P1A C1A C6A C5A 177.1(2)
C2A C1A C6A B1A 173.9(3)
P1A C1A C6A B1A 47.3(3)
N1A B1A C6A C5A -160.6(3)
C31A B1A C6A C5A 79.8(4)
C41A B1A C6A C5A -43.4(4)
N1A B1A C6A C1A -36.0(3)
C31A B1A C6A C1A -155.6(3)
C41A B1A C6A C1A 81.2(3)
N1A P1A C11A C12A 7.2(3)
C21A P1A C11A C12A 133.6(3)
C1A P1A C11A C12A -96.8(3)
N1A P1A C11A C16A -179.5(2)
C21A P1A C11A C16A -53.1(3)
C1A P1A C11A C16A 76.5(3)
C16A C11A C12A C13A -4.0(5)
P1A C11A C12A C13A 169.2(3)
C16A C11A C12A C17A 171.4(3)
P1A C11A C12A C17A -15.4(5)
C11A C12A C13A C14A 1.3(6)
C17A C12A C13A C14A -174.4(4)
C12A C13A C14A C15A 1.3(6)
C12A C13A C14A C18A 179.6(4)
C13A C14A C15A C16A -1.2(6)
C18A C14A C15A C16A -179.4(4)
C14A C15A C16A C11A -1.6(6)
C14A C15A C16A C19A 174.9(4)
C12A C11A C16A C15A 4.2(5)
P1A C11A C16A C15A -169.4(3)
C12A C11A C16A C19A -172.0(3)
P1A C11A C16A C19A 14.4(5)
N1A P1A C21A C22A 79.2(3)
C11A P1A C21A C22A -52.9(3)
C1A P1A C21A C22A -172.7(2)
N1A P1A C21A C26A -99.6(3)
C11A P1A C21A C26A 128.3(3)
C1A P1A C21A C26A 8.5(3)
C26A C21A C22A C23A 1.0(5)
P1A C21A C22A C23A -177.9(2)
C26A C21A C22A C27A -177.0(3)
P1A C21A C22A C27A 4.1(4)
C21A C22A C23A C24A 0.1(5)
C27A C22A C23A C24A 178.3(3)
C22A C23A C24A C25A -1.1(5)
C22A C23A C24A C28A -178.7(4)
C23A C24A C25A C26A 1.0(5)
C28A C24A C25A C26A 178.7(4)
C24A C25A C26A C21A 0.0(5)
C24A C25A C26A C29A -176.6(3)
C22A C21A C26A C25A -1.0(5)
P1A C21A C26A C25A 177.8(2)
C22A C21A C26A C29A 175.2(3)
P1A C21A C26A C29A -6.0(5)
N1A B1A C31A C36A 77.1(4)
C6A B1A C31A C36A -170.4(3)
C41A B1A C31A C36A -46.0(4)
N1A B1A C31A C32A -105.5(4)
C6A B1A C31A C32A 7.1(5)
C41A B1A C31A C32A 131.5(3)
C36A C31A C32A F32A 178.0(3)
B1A C31A C32A F32A 0.3(6)
C36A C31A C32A C33A -1.5(5)
B1A C31A C32A C33A -179.2(4)
F32A C32A C33A F33A 0.7(6)
C31A C32A C33A F33A -179.8(4)
F32A C32A C33A C34A -179.9(4)
C31A C32A C33A C34A -0.4(6)
F33A C33A C34A F34A 0.9(6)
C32A C33A C34A F34A -178.5(4)
F33A C33A C34A C35A -179.7(4)
C32A C33A C34A C35A 0.9(6)
F34A C34A C35A F35A -0.3(5)
C33A C34A C35A F35A -179.8(4)
F34A C34A C35A C36A 179.9(3)
C33A C34A C35A C36A 0.4(6)
F35A C35A C36A F36A -3.8(5)
C34A C35A C36A F36A 176.0(3)
F35A C35A C36A C31A 177.6(3)
C34A C35A C36A C31A -2.6(6)
C32A C31A C36A F36A -175.6(3)
B1A C31A C36A F36A 2.3(5)
C32A C31A C36A C35A 3.0(5)
B1A C31A C36A C35A -179.2(3)
N1A B1A C41A C46A 16.9(4)
C6A B1A C41A C46A -92.6(4)
C31A B1A C41A C46A 140.3(3)
N1A B1A C41A C42A -164.7(3)
C6A B1A C41A C42A 85.7(4)
C31A B1A C41A C42A -41.4(4)
C46A C41A C42A F42A 177.7(3)
B1A C41A C42A F42A -0.9(5)
C46A C41A C42A C43A -3.3(5)
B1A C41A C42A C43A 178.1(3)
F42A C42A C43A F43A 0.6(5)
C41A C42A C43A F43A -178.4(3)
F42A C42A C43A C44A -178.5(3)
C41A C42A C43A C44A 2.5(6)
F43A C43A C44A F44A 0.5(6)
C42A C43A C44A F44A 179.6(3)
F43A C43A C44A C45A -179.7(3)
C42A C43A C44A C45A -0.5(6)
F44A C44A C45A F45A -1.0(6)
C43A C44A C45A F45A 179.1(3)
F44A C44A C45A C46A 179.7(3)
C43A C44A C45A C46A -0.1(6)
F45A C45A C46A F46A -0.2(5)
C44A C45A C46A F46A 179.1(3)
F45A C45A C46A C41A 179.7(3)
C44A C45A C46A C41A -1.0(6)
C42A C41A C46A F46A -177.5(3)
B1A C41A C46A F46A 0.9(5)
C42A C41A C46A C45A 2.5(5)
B1A C41A C46A C45A -179.0(3)
N1A O1A C51A C52A 151.6(2)
N1A O1A C51A C56A -88.5(3)
O1A C51A C52A C53A 143.8(4)
C56A C51A C52A C53A 20.2(5)
C51A C52A C53A C54A 3.0(7)
C52A C53A C54A C55A 8.1(7)
C53A C54A C55A C56A -41.7(6)
O1A C51A C56A C55A -168.5(3)
C52A C51A C56A C55A -52.4(4)
C54A C55A C56A C51A 65.2(5)
C6B B1B N1B O1B 154.4(2)
C41B B1B N1B O1B 32.4(4)
C31B B1B N1B O1B -89.9(3)
C6B B1B N1B P1B -4.0(3)
C41B B1B N1B P1B -126.0(2)
C31B B1B N1B P1B 111.7(3)
C11B P1B N1B O1B 51.6(2)
C21B P1B N1B O1B -70.3(2)
C1B P1B N1B O1B 178.1(2)
C11B P1B N1B B1B -148.9(2)
C21B P1B N1B B1B 89.2(2)
C1B P1B N1B B1B -22.4(2)
B1B N1B O1B C51B 81.4(3)
P1B N1B O1B C51B -120.5(2)
N1B P1B C1B C2B 163.4(3)
C11B P1B C1B C2B -78.3(3)
C21B P1B C1B C2B 40.1(3)
N1B P1B C1B C6B 41.3(2)
C11B P1B C1B C6B 159.62(19)
C21B P1B C1B C6B -82.0(2)
C6B C1B C2B C3B -54.7(4)
P1B C1B C2B C3B -170.8(3)
C1B C2B C3B C4B 57.7(5)
C2B C3B C4B C5B -58.0(5)
C3B C4B C5B C6B 56.8(5)
C4B C5B C6B C1B -54.3(4)
C4B C5B C6B B1B -177.5(3)
C2B C1B C6B C5B 53.0(4)
P1B C1B C6B C5B -178.7(2)
C2B C1B C6B B1B -178.2(3)
P1B C1B C6B B1B -49.9(3)
N1B B1B C6B C5B 160.6(3)
C41B B1B C6B C5B -81.1(4)
C31B B1B C6B C5B 42.0(4)
N1B B1B C6B C1B 35.6(3)
C41B B1B C6B C1B 153.9(3)
C31B B1B C6B C1B -83.0(3)
N1B P1B C11B C16B -84.7(3)
C21B P1B C11B C16B 46.6(3)
C1B P1B C11B C16B 166.8(2)
N1B P1B C11B C12B 101.1(3)
C21B P1B C11B C12B -127.5(3)
C1B P1B C11B C12B -7.4(3)
C16B C11B C12B C13B -1.5(5)
P1B C11B C12B C13B 172.6(3)
C16B C11B C12B C17B -179.8(3)
P1B C11B C12B C17B -5.7(5)
C11B C12B C13B C14B -0.5(5)
C17B C12B C13B C14B 177.9(4)
C12B C13B C14B C15B 2.5(6)
C12B C13B C14B C18B -176.5(4)
C13B C14B C15B C16B -2.5(6)
C18B C14B C15B C16B 176.5(4)
C14B C15B C16B C11B 0.6(5)
C14B C15B C16B C19B -179.3(3)
C12B C11B C16B C15B 1.5(5)
P1B C11B C16B C15B -172.9(3)
C12B C11B C16B C19B -178.6(3)
P1B C11B C16B C19B 6.9(5)
N1B P1B C21B C26B 2.9(3)
C11B P1B C21B C26B -123.1(3)
C1B P1B C21B C26B 106.9(3)
N1B P1B C21B C22B -179.9(2)
C11B P1B C21B C22B 54.1(3)
C1B P1B C21B C22B -76.0(3)
C26B C21B C22B C23B -3.6(5)
P1B C21B C22B C23B 179.1(3)
C26B C21B C22B C27B 172.4(3)
P1B C21B C22B C27B -5.0(5)
C21B C22B C23B C24B 1.2(5)
C27B C22B C23B C24B -175.2(4)
C22B C23B C24B C25B 0.7(6)
C22B C23B C24B C28B 178.6(4)
C23B C24B C25B C26B -0.2(5)
C28B C24B C25B C26B -178.1(4)
C24B C25B C26B C21B -2.2(5)
C24B C25B C26B C29B 173.1(3)
C22B C21B C26B C25B 4.0(5)
P1B C21B C26B C25B -178.8(3)
C22B C21B C26B C29B -170.8(3)
P1B C21B C26B C29B 6.4(5)
N1B B1B C31B C36B 164.8(3)
C6B B1B C31B C36B -85.2(4)
C41B B1B C31B C36B 41.8(4)
N1B B1B C31B C32B -19.3(5)
C6B B1B C31B C32B 90.8(4)
C41B B1B C31B C32B -142.3(3)
C36B C31B C32B F32B 178.6(3)
B1B C31B C32B F32B 2.4(5)
C36B C31B C32B C33B -1.8(5)
B1B C31B C32B C33B -178.1(3)
F32B C32B C33B F33B 0.9(5)
C31B C32B C33B F33B -178.7(3)
F32B C32B C33B C34B -179.9(3)
C31B C32B C33B C34B 0.5(6)
F33B C33B C34B F34B 0.2(6)
C32B C33B C34B F34B -179.0(4)
F33B C33B C34B C35B 179.8(4)
C32B C33B C34B C35B 0.6(6)
F34B C34B C35B F35B -1.4(6)
C33B C34B C35B F35B 179.1(4)
F34B C34B C35B C36B 179.3(4)
C33B C34B C35B C36B -0.2(6)
F35B C35B C36B F36B 0.0(5)
C34B C35B C36B F36B 179.2(3)
F35B C35B C36B C31B 179.4(3)
C34B C35B C36B C31B -1.3(6)
C32B C31B C36B F36B -178.3(3)
B1B C31B C36B F36B -1.9(5)
C32B C31B C36B C35B 2.2(5)
B1B C31B C36B C35B 178.7(3)
N1B B1B C41B C42B -81.9(4)
C6B B1B C41B C42B 165.9(3)
C31B B1B C41B C42B 42.6(4)
N1B B1B C41B C46B 97.5(4)
C6B B1B C41B C46B -14.7(5)
C31B B1B C41B C46B -138.0(3)
C46B C41B C42B F42B 176.5(3)
B1B C41B C42B F42B -4.0(5)
C46B C41B C42B C43B -1.8(5)
B1B C41B C42B C43B 177.6(3)
F42B C42B C43B F43B 0.2(5)
C41B C42B C43B F43B 178.6(3)
F42B C42B C43B C44B -179.6(3)
C41B C42B C43B C44B -1.2(5)
F43B C43B C44B F44B 1.5(5)
C42B C43B C44B F44B -178.7(3)
F43B C43B C44B C45B -177.6(3)
C42B C43B C44B C45B 2.2(5)
F44B C44B C45B F45B 1.1(6)
C43B C44B C45B F45B -179.7(3)
F44B C44B C45B C46B -179.2(3)
C43B C44B C45B C46B -0.1(6)
C42B C41B C46B F46B -177.0(3)
B1B C41B C46B F46B 3.6(5)
C42B C41B C46B C45B 4.1(5)
B1B C41B C46B C45B -175.4(3)
F45B C45B C46B F46B -2.7(5)
C44B C45B C46B F46B 177.6(3)
F45B C45B C46B C41B 176.3(3)
C44B C45B C46B C41B -3.4(6)
N1B O1B C51B C52B -152.7(3)
N1B O1B C51B C56B 82.7(4)
N1B O1B C51B C56C 93.4(19)
O1B C51B C52B C53B -121.9(4)
C56B C51B C52B C53B 5.2(5)
C56C C51B C52B C53B -13.3(15)
C51B C52B C53B C54C -11(3)
C51B C52B C53B C54B 7.1(7)
C52B C53B C54B C55B 15.3(8)
C54C C53B C54B C55B 117(5)
C53B C54B C55B C56B -48.5(7)
C54B C55B C56B C51B 62.2(6)
O1B C51B C56B C55B 81.6(5)
C52B C51B C56B C55B -39.3(5)
C56C C51B C56B C55B 45(5)
C52B C53B C54C C55C -2(5)
C54B C53B C54C C55C -91(6)
C53B C54C C55C C56C 40(4)
C54C C55C C56C C51B -65(4)
O1B C51B C56C C55C 160(3)
C52B C51B C56C C55C 49(3)
C56B C51B C56C C55C -54(3)
